data_2020166
loop_
_publ_author_name
'Rogers, D.J.'
'Taylor, N.J.'
'Toogood, G.E.'

_publ_section_title
;
 Tetraaquatrinitratoneodymium(III) Dihydrate, (Nd (N O3)3 (H2 O)4) (H2 O)2
;
_journal_name_full 'Acta Crystallographica C (39,1983-)'
_journal_page_first 939
_journal_page_last 941
_journal_volume 39
_journal_year 1983
_chemical_formula_sum 'H12 N3 Nd O15'
_chemical_name_systematic '(Nd (N O3)3 (H2 O)4) (H2 O)2'
_space_group_IT_number 2
_symmetry_space_group_name_Hall '-P 1'
_symmetry_space_group_name_H-M 'P -1'
_cell_angle_alpha 91.11
_cell_angle_beta 112.24
_cell_angle_gamma 109.15
_cell_formula_units_Z 2
_cell_length_a 9.307
_cell_length_b 11.747
_cell_length_c 6.776
_cell_volume 638.972
_citation_journal_id_ASTM ACSCEE
_cod_data_source_file Rogers_ACSCEE_1983_247.cif
_cod_data_source_block H12N3Nd1O15
_cod_original_cell_volume 638.9722
_cod_original_formula_sum 'H12 N3 Nd1 O15'
_cod_database_code 2020166

loop_
_symmetry_equiv_pos_as_xyz
x,y,z
-x,-y,-z

loop_
_atom_site_label
_atom_site_type_symbol
_atom_site_fract_x
_atom_site_fract_y
_atom_site_fract_z
_atom_site_occupancy
_atom_site_U_iso_or_equiv
H4 H+1 0.502 0.483 0.247 1 0.0
O13 O-2 0.648 0.2018 0.0467 1 0.0
H2 H+1 0.498 0.02 0.228 1 0.0
O5 O-2 0.7785 0.1383 0.6859 1 0.0
H8 H+1 0.653 0.346 0.523 1 0.0
H10 H+1 0.83 0.125 0.632 1 0.0
O2 O-2 0.4422 0.4322 0.2455 1 0.0
O8 O-2 0.1349 0.2718 -0.1002 1 0.0
O6 O-2 0.7975 0.5146 0.6748 1 0.0
O4 O-2 0.603 0.279 0.4724 1 0.0
H3 H+1 0.364 0.441 0.259 1 0.0
N1 N+5 0.1722 0.3229 -0.245 1 0.0
H6 H+1 0.266 0.199 0.434 1 0.0
H1 H+1 0.38 -0.011 0.258 1 0.0
H5 H+1 0.152 0.137 0.295 1 0.0
O9 O-2 0.0809 0.3637 -0.3774 1 0.0
O11 O-2 0.1231 0.0239 -0.1118 1 0.0
H12 H+1 0.864 0.51 0.765 1 0.0
O7 O-2 0.3124 0.3289 -0.2436 1 0.0
H9 H+1 0.844 0.175 0.778 1 0.0
O14 O-2 0.6539 0.3853 0.069 1 0.0
O12 O-2 0.0805 -0.0905 -0.3966 1 0.0
O1 O-2 0.4465 0.0416 0.2302 1 0.0
N2 N+5 0.167 -0.0011 -0.2547 1 0.0
Nd1 Nd+3 0.4013 0.22511 0.09858 1 0.0
O15 O-2 0.8553 0.3482 0.028 1 0.0
O3 O-2 0.2323 0.1765 0.3103 1 0.0
H7 H+1 0.639 0.238 0.527 1 0.0
H11 H+1 0.841 0.56 0.599 1 0.0
N3 N+5 0.7237 0.3129 0.0493 1 0.0
O10 O-2 0.306 0.0702 -0.2469 1 0.0
